data_7122866
loop_
_publ_author_name
'So, Cheuk-Wai'
'Ismail , Muhammad Luthfi Bin'

_publ_section_title
;
 Synthesis of a Dimeric Phosphine-Stabilized
 Phosphidogermanium(I)-Amidogermanium(II) Derivative
;
_journal_name_full 'Chemical Communications'
_journal_paper_doi 10.1039/C8CC09454C
_journal_year 2019
_chemical_formula_sum 'C46 H58 Cl2 Ge N3 P Si'
_chemical_formula_weight 855.50
_space_group_crystal_system triclinic
_space_group_IT_number 2
_space_group_name_Hall '-P 1'
_space_group_name_H-M_alt 'P -1'
_symmetry_space_group_name_Hall '-P 1'
_symmetry_space_group_name_H-M 'P -1'
_atom_sites_solution_hydrogens geom
_audit_update_record
;
2018-11-19 deposited with the CCDC.
2019-01-17 downloaded from the CCDC.
;
_cell_angle_alpha 78.2671(5)
_cell_angle_beta 89.0480(5)
_cell_angle_gamma 65.4174(5)
_cell_formula_units_Z 2
_cell_length_a 11.09490(10)
_cell_length_b 12.63690(10)
_cell_length_c 17.6502(2)
_cell_measurement_reflns_used 9914
_cell_measurement_temperature 143.(2)
_cell_measurement_theta_max 66.5721
_cell_measurement_theta_min 4.2119
_cell_volume 2196.90(4)
_computing_cell_refinement 'SAINT V8.37A (Bruker AXS Inc., 2015)'
_computing_data_collection 'APEX3 (Bruker AXS Inc., 2016)'
_computing_data_reduction 'SAINT V8.37A (Bruker AXS Inc., 2015)'
_computing_molecular_graphics 'XP (Bruker AXS Inc., 2016)'
_computing_publication_material 'APEX3 (Bruker AXS Inc., 2016)'
_computing_structure_refinement 'SHELXL-2014/7 (Sheldrick, 2014)'
_computing_structure_solution 'XT, VERSION 2014/5'
_diffrn_ambient_temperature 143.(2)
_diffrn_detector_area_resol_mean 8.3333
_diffrn_measured_fraction_theta_full 0.975
_diffrn_measured_fraction_theta_max 0.975
_diffrn_measurement_device_type 'CCD area detector'
_diffrn_measurement_method 'phi and omega scans'
_diffrn_radiation_monochromator 'Multilayer Mirror'
_diffrn_radiation_type CuK\a
_diffrn_radiation_wavelength 1.54178
_diffrn_reflns_av_R_equivalents 0.0438
_diffrn_reflns_av_unetI/netI 0.0509
_diffrn_reflns_limit_h_max 13
_diffrn_reflns_limit_h_min -13
_diffrn_reflns_limit_k_max 14
_diffrn_reflns_limit_k_min -14
_diffrn_reflns_limit_l_max 20
_diffrn_reflns_limit_l_min -21
_diffrn_reflns_number 20072
_diffrn_reflns_theta_full 66.58
_diffrn_reflns_theta_max 66.58
_diffrn_reflns_theta_min 2.56
_diffrn_source 'Incoatec Microfocus Source'
_diffrn_source_type 'Bruker Kappa Duo APEX2'
_exptl_absorpt_coefficient_mu 2.933
_exptl_absorpt_correction_T_max 0.72
_exptl_absorpt_correction_T_min 0.46
_exptl_absorpt_correction_type multi-scan
_exptl_absorpt_process_details
;
SADABS-2016/2 - Bruker AXS area detector scaling and absorption correction
;
_exptl_crystal_colour colourless
_exptl_crystal_density_diffrn 1.293
_exptl_crystal_density_method 'not measured'
_exptl_crystal_description block
_exptl_crystal_F_000 900
_exptl_crystal_size_max 0.300
_exptl_crystal_size_mid 0.220
_exptl_crystal_size_min 0.120
_refine_diff_density_max 0.810
_refine_diff_density_min -0.698
_refine_ls_extinction_method none
_refine_ls_goodness_of_fit_ref 1.025
_refine_ls_hydrogen_treatment constr
_refine_ls_matrix_type full
_refine_ls_number_parameters 498
_refine_ls_number_reflns 7569
_refine_ls_number_restraints 0
_refine_ls_restrained_S_all 1.025
_refine_ls_R_factor_all 0.0411
_refine_ls_R_factor_gt 0.0380
_refine_ls_shift/su_max 0.001
_refine_ls_shift/su_mean 0.000
_refine_ls_structure_factor_coef Fsqd
_refine_ls_weighting_details 'w=1/[\s^2^(Fo^2^)+(0.0540P)^2^+1.1184P] where P=(Fo^2^+2Fc^2^)/3'
_refine_ls_weighting_scheme calc
_refine_ls_wR_factor_gt 0.0987
_refine_ls_wR_factor_ref 0.1019
_reflns_number_gt 6904
_reflns_number_total 7569
_reflns_threshold_expression 'I > 2\s(I)'
_cod_data_source_file c8cc09454c2.cif
_cod_data_source_block scw1631s
_cod_depositor_comments
;
The following automatic conversions were performed:

'_exptl_absorpt_correction_type' value 'Multi-Scan' changed to
'multi-scan' according to
/home/data/users/saulius/crontab/automatic-downloads/rss-feeds/RSC/lib/dictionaries/cif_core.dic
dictionary named 'cif_core.dic' version 2.4.2 from 2011-04-26.

Automatic conversion script
Id: cif_fix_values 4973 2017-02-22 13:04:09Z antanas 
;
_cod_database_code 7122866

loop_
_space_group_symop_operation_xyz
'x, y, z'
'-x, -y, -z'

loop_
_atom_site_type_symbol
_atom_site_label
_atom_site_fract_x
_atom_site_fract_y
_atom_site_fract_z
_atom_site_U_iso_or_equiv
_atom_site_adp_type
_atom_site_calc_flag
_atom_site_refinement_flags_adp
_atom_site_refinement_flags_posn
_atom_site_occupancy
C C1 0.6683(2) 0.11607(18) 0.43608(11) 0.0218(4) Uani d . . 1
C C2 0.5349(2) 0.2033(2) 0.45675(12) 0.0253(4) Uani d . . 1
H H2A 0.5331 0.2831 0.4479 0.038 Uiso calc U R 1
H H2B 0.523 0.1777 0.5115 0.038 Uiso calc U R 1
H H2C 0.4631 0.2052 0.4242 0.038 Uiso calc U R 1
C C3 0.7798(2) 0.1103(2) 0.48847(13) 0.0326(5) Uani d . . 1
H H3A 0.8657 0.0566 0.4738 0.049 Uiso calc U R 1
H H3B 0.7685 0.0803 0.5426 0.049 Uiso calc U R 1
H H3C 0.7767 0.1902 0.4826 0.049 Uiso calc U R 1
C C4 0.6652(3) -0.0061(2) 0.44806(13) 0.0322(5) Uani d . . 1
H H4A 0.6006 -0.0034 0.4096 0.048 Uiso calc U R 1
H H4B 0.6394 -0.0271 0.5004 0.048 Uiso calc U R 1
H H4C 0.7536 -0.0661 0.4418 0.048 Uiso calc U R 1
C C5 0.73426(19) 0.10783(18) 0.29645(11) 0.0180(4) Uani d . . 1
C C6 0.8008(2) -0.02213(18) 0.29984(12) 0.0226(4) Uani d . . 1
C C7 0.7379(3) -0.0808(2) 0.26905(13) 0.0299(5) Uani d . . 1
H H7 0.647 -0.0399 0.2501 0.036 Uiso calc U R 1
C C8 0.8092(3) -0.1994(2) 0.26640(14) 0.0400(6) Uani d . . 1
H H8 0.7676 -0.2391 0.244 0.048 Uiso calc U R 1
C C9 0.9404(3) -0.2607(2) 0.29601(16) 0.0437(7) Uani d . . 1
H H9 0.9887 -0.3419 0.2934 0.052 Uiso calc U R 1
C C10 1.0006(3) -0.2038(2) 0.32931(16) 0.0385(6) Uani d . . 1
H H10 1.0898 -0.2464 0.3511 0.046 Uiso calc U R 1
C C11 0.9315(2) -0.0847(2) 0.33112(14) 0.0288(5) Uani d . . 1
H H11 0.9735 -0.0456 0.3539 0.035 Uiso calc U R 1
C C12 0.7374(2) 0.18512(18) 0.14913(11) 0.0206(4) Uani d . . 1
C C13 0.7124(2) 0.31072(19) 0.10710(12) 0.0245(4) Uani d . . 1
H H13A 0.6219 0.366 0.1143 0.037 Uiso calc U R 1
H H13B 0.7229 0.313 0.0516 0.037 Uiso calc U R 1
H H13C 0.7763 0.3342 0.1283 0.037 Uiso calc U R 1
C C14 0.6388(2) 0.1490(2) 0.11405(12) 0.0283(5) Uani d . . 1
H H14A 0.6583 0.066 0.138 0.042 Uiso calc U R 1
H H14B 0.6468 0.1573 0.058 0.042 Uiso calc U R 1
H H14C 0.5482 0.2007 0.1237 0.042 Uiso calc U R 1
C C15 0.8809(2) 0.1001(2) 0.14142(13) 0.0305(5) Uani d . . 1
H H15A 0.9417 0.1262 0.1634 0.046 Uiso calc U R 1
H H15B 0.8953 0.1003 0.0865 0.046 Uiso calc U R 1
H H15C 0.8977 0.0194 0.1694 0.046 Uiso calc U R 1
C C16 0.76886(19) 0.44452(17) 0.25019(11) 0.0153(4) Uani d . . 1
C C17 0.8971(2) 0.37670(17) 0.28744(11) 0.0182(4) Uani d . . 1
C C18 0.9332(2) 0.26970(19) 0.35470(12) 0.0231(4) Uani d . . 1
H H18 0.8497 0.2618 0.37 0.028 Uiso calc U R 1
C C19 1.0005(2) 0.2794(2) 0.42623(13) 0.0302(5) Uani d . . 1
H H19A 1.0134 0.2114 0.4687 0.045 Uiso calc U R 1
H H19B 0.9442 0.3536 0.442 0.045 Uiso calc U R 1
H H19C 1.0869 0.2794 0.4138 0.045 Uiso calc U R 1
C C20 1.0253(2) 0.1565(2) 0.32844(15) 0.0331(5) Uani d . . 1
H H20A 0.9805 0.1464 0.2848 0.05 Uiso calc U R 1
H H20B 1.0471 0.0874 0.3716 0.05 Uiso calc U R 1
H H20C 1.1071 0.1632 0.3121 0.05 Uiso calc U R 1
C C21 1.0013(2) 0.40440(19) 0.25911(13) 0.0241(4) Uani d . . 1
H H21 1.0883 0.3586 0.2837 0.029 Uiso calc U R 1
C C22 0.9806(2) 0.4966(2) 0.19632(13) 0.0272(5) Uani d . . 1
H H22 1.0522 0.5154 0.1788 0.033 Uiso calc U R 1
C C23 0.8552(2) 0.56123(19) 0.15918(12) 0.0233(4) Uani d . . 1
H H23 0.8418 0.624 0.1155 0.028 Uiso calc U R 1
C C24 0.7469(2) 0.53705(17) 0.18402(11) 0.0178(4) Uani d . . 1
C C25 0.6150(2) 0.61218(18) 0.13618(11) 0.0216(4) Uani d . . 1
H H25 0.5481 0.5827 0.1579 0.026 Uiso calc U R 1
C C26 0.6256(2) 0.6037(2) 0.05036(12) 0.0296(5) Uani d . . 1
H H26A 0.6757 0.6475 0.0253 0.044 Uiso calc U R 1
H H26B 0.5363 0.6382 0.0241 0.044 Uiso calc U R 1
H H26C 0.6716 0.5198 0.047 0.044 Uiso calc U R 1
C C27 0.5641(2) 0.7438(2) 0.13921(13) 0.0295(5) Uani d . . 1
H H27A 0.5578 0.7516 0.1934 0.044 Uiso calc U R 1
H H27B 0.4761 0.7885 0.1112 0.044 Uiso calc U R 1
H H27C 0.6258 0.7754 0.115 0.044 Uiso calc U R 1
C C28 0.4517(2) 0.64784(18) 0.30550(11) 0.0210(4) Uani d . . 1
C C29 0.3559(2) 0.6689(2) 0.24704(12) 0.0253(4) Uani d . . 1
H H29 0.3546 0.6036 0.2288 0.03 Uiso calc U R 1
C C30 0.2632(2) 0.7830(2) 0.21540(15) 0.0355(5) Uani d . . 1
H H30 0.2003 0.7956 0.1748 0.043 Uiso calc U R 1
C C31 0.2613(2) 0.8788(2) 0.24248(15) 0.0400(6) Uani d . . 1
H H31 0.1979 0.9573 0.2203 0.048 Uiso calc U R 1
C C32 0.3520(3) 0.8601(2) 0.30178(15) 0.0384(6) Uani d . . 1
H H32 0.3502 0.9257 0.321 0.046 Uiso calc U R 1
C C33 0.4457(2) 0.7458(2) 0.33352(13) 0.0293(5) Uani d . . 1
H H33 0.5068 0.7337 0.3749 0.035 Uiso calc U R 1
C C34 0.67162(19) 0.50740(18) 0.41775(11) 0.0187(4) Uani d . . 1
C C35 0.7452(2) 0.57490(19) 0.39715(12) 0.0237(4) Uani d . . 1
H H35 0.7462 0.6093 0.3442 0.028 Uiso calc U R 1
C C36 0.8164(2) 0.5915(2) 0.45394(13) 0.0286(5) Uani d . . 1
H H36 0.8658 0.6375 0.4397 0.034 Uiso calc U R 1
C C37 0.8158(2) 0.5411(2) 0.53162(13) 0.0275(5) Uani d . . 1
H H37 0.8644 0.5529 0.5704 0.033 Uiso calc U R 1
C C38 0.7444(2) 0.47381(19) 0.55228(12) 0.0226(4) Uani d . . 1
H H38 0.7439 0.4393 0.6053 0.027 Uiso calc U R 1
C C39 0.67349(19) 0.45661(18) 0.49576(11) 0.0192(4) Uani d . . 1
H H39 0.6254 0.4095 0.5104 0.023 Uiso calc U R 1
C C40 0.3462(4) 0.0896(4) 0.0785(2) 0.0766(12) Uani d . . 1
H H40A 0.4103 0.1111 0.0478 0.115 Uiso calc U R 1
H H40B 0.3688 0.0049 0.0827 0.115 Uiso calc U R 1
H H40C 0.349 0.1052 0.1304 0.115 Uiso calc U R 1
C C41 0.2093(3) 0.1627(2) 0.03946(15) 0.0413(6) Uani d . . 1
C C42 0.1628(3) 0.1287(3) -0.01832(17) 0.0462(7) Uani d . . 1
H H42 0.2171 0.0558 -0.0326 0.055 Uiso calc U R 1
C C43 0.0395(3) 0.1979(4) -0.05596(19) 0.0627(9) Uani d . . 1
H H43 0.0102 0.1727 -0.0963 0.075 Uiso calc U R 1
C C44 -0.0402(3) 0.3004(4) -0.0368(2) 0.0724(13) Uani d . . 1
H H44 -0.1262 0.3475 -0.0626 0.087 Uiso calc U R 1
C C45 0.0054(4) 0.3362(3) 0.0215(3) 0.0752(13) Uani d . . 1
H H45 -0.0496 0.4094 0.0351 0.09 Uiso calc U R 1
C C46 0.1297(4) 0.2673(3) 0.06030(19) 0.0563(9) Uani d . . 1
H H46 0.1593 0.2922 0.1008 0.068 Uiso calc U R 1
Cl Cl1 0.34485(5) 0.43601(5) 0.14142(3) 0.03198(14) Uani d . . 1
Cl Cl2 0.39574(6) 0.17195(5) 0.27298(3) 0.03353(14) Uani d . . 1
Ge Ge1 0.36379(2) 0.36499(2) 0.27344(2) 0.02134(9) Uani d . . 1
N N1 0.68671(16) 0.16420(14) 0.35429(9) 0.0172(3) Uani d . . 1
N N2 0.71244(16) 0.19382(14) 0.23178(9) 0.0168(3) Uani d . . 1
N N3 0.65691(15) 0.42146(14) 0.28171(9) 0.0145(3) Uani d . . 1
P P1 0.56042(5) 0.49202(4) 0.35019(3) 0.01572(12) Uani d . . 1
Si Si1 0.60738(5) 0.30681(4) 0.28150(3) 0.01380(12) Uani d . . 1

loop_
_atom_site_aniso_label
_atom_site_aniso_U_11
_atom_site_aniso_U_22
_atom_site_aniso_U_33
_atom_site_aniso_U_12
_atom_site_aniso_U_13
_atom_site_aniso_U_23
C1 0.0230(11) 0.0216(10) 0.0196(9) -0.0107(9) 0.0034(8) 0.0008(8)
C2 0.0268(11) 0.0270(11) 0.0225(10) -0.0125(10) 0.0076(8) -0.0038(8)
C3 0.0268(12) 0.0459(14) 0.0221(10) -0.0159(11) -0.0001(9) 0.0009(9)
C4 0.0383(14) 0.0242(12) 0.0331(12) -0.0152(11) 0.0130(10) -0.0007(9)
C5 0.0119(9) 0.0199(10) 0.0238(10) -0.0082(8) 0.0013(7) -0.0050(8)
C6 0.0252(11) 0.0183(10) 0.0251(10) -0.0100(9) 0.0077(8) -0.0047(8)
C7 0.0380(13) 0.0281(12) 0.0292(11) -0.0206(11) 0.0033(9) -0.0034(9)
C8 0.0691(19) 0.0264(13) 0.0358(13) -0.0305(14) 0.0088(12) -0.0080(10)
C9 0.0625(19) 0.0173(12) 0.0459(15) -0.0116(13) 0.0212(13) -0.0082(10)
C10 0.0334(13) 0.0204(12) 0.0509(15) -0.0041(11) 0.0146(11) -0.0016(10)
C11 0.0250(12) 0.0199(11) 0.0392(12) -0.0088(10) 0.0051(9) -0.0032(9)
C12 0.0210(10) 0.0220(10) 0.0190(9) -0.0078(9) 0.0048(8) -0.0079(8)
C13 0.0288(12) 0.0258(11) 0.0213(10) -0.0133(10) 0.0074(8) -0.0064(8)
C14 0.0336(13) 0.0297(12) 0.0242(10) -0.0148(11) 0.0002(9) -0.0081(9)
C15 0.0233(12) 0.0330(13) 0.0288(11) -0.0048(10) 0.0095(9) -0.0088(9)
C16 0.0112(9) 0.0170(9) 0.0209(9) -0.0079(8) 0.0043(7) -0.0069(7)
C17 0.0143(10) 0.0173(10) 0.0251(10) -0.0083(8) 0.0024(8) -0.0055(8)
C18 0.0125(9) 0.0220(11) 0.0322(11) -0.0080(9) -0.0049(8) 0.0016(8)
C19 0.0219(11) 0.0316(12) 0.0334(12) -0.0095(10) -0.0059(9) -0.0027(9)
C20 0.0288(12) 0.0197(11) 0.0469(14) -0.0078(10) -0.0112(10) -0.0034(10)
C21 0.0103(10) 0.0237(11) 0.0381(12) -0.0069(9) 0.0030(8) -0.0068(9)
C22 0.0181(11) 0.0266(11) 0.0413(12) -0.0138(10) 0.0126(9) -0.0078(9)
C23 0.0219(11) 0.0196(10) 0.0291(11) -0.0105(9) 0.0088(8) -0.0035(8)
C24 0.0178(10) 0.0162(10) 0.0204(9) -0.0074(8) 0.0061(8) -0.0064(7)
C25 0.0172(10) 0.0220(11) 0.0214(10) -0.0063(9) 0.0034(8) -0.0004(8)
C26 0.0337(13) 0.0295(12) 0.0216(10) -0.0123(11) 0.0012(9) 0.0005(9)
C27 0.0249(11) 0.0221(11) 0.0337(12) -0.0054(10) 0.0069(9) 0.0001(9)
C28 0.0171(10) 0.0215(10) 0.0229(10) -0.0068(9) 0.0089(8) -0.0055(8)
C29 0.0155(10) 0.0284(12) 0.0298(11) -0.0077(9) 0.0050(8) -0.0053(9)
C30 0.0191(11) 0.0390(14) 0.0383(13) -0.0064(11) 0.0004(9) 0.0008(10)
C31 0.0253(13) 0.0262(13) 0.0473(14) 0.0051(11) 0.0110(11) 0.0012(10)
C32 0.0436(15) 0.0248(12) 0.0399(13) -0.0063(12) 0.0151(11) -0.0115(10)
C33 0.0346(13) 0.0252(12) 0.0268(11) -0.0102(10) 0.0072(9) -0.0086(9)
C34 0.0150(10) 0.0199(10) 0.0214(9) -0.0066(8) 0.0025(7) -0.0064(7)
C35 0.0236(11) 0.0263(11) 0.0264(10) -0.0147(10) 0.0068(8) -0.0079(8)
C36 0.0285(12) 0.0347(13) 0.0343(12) -0.0220(11) 0.0072(9) -0.0137(10)
C37 0.0210(11) 0.0354(13) 0.0300(11) -0.0119(10) -0.0002(9) -0.0150(9)
C38 0.0148(10) 0.0270(11) 0.0221(10) -0.0046(9) 0.0020(8) -0.0061(8)
C39 0.0140(10) 0.0190(10) 0.0242(10) -0.0064(8) 0.0053(8) -0.0052(8)
C40 0.069(2) 0.088(3) 0.074(2) -0.048(2) -0.0208(19) 0.014(2)
C41 0.0478(16) 0.0428(15) 0.0415(14) -0.0286(14) 0.0062(12) -0.0057(11)
C42 0.0429(16) 0.0428(16) 0.0589(17) -0.0168(14) 0.0052(13) -0.0264(13)
C43 0.0446(19) 0.093(3) 0.0521(18) -0.033(2) 0.0020(14) -0.0096(17)
C44 0.0314(16) 0.066(2) 0.085(3) -0.0095(17) 0.0151(16) 0.032(2)
C45 0.073(3) 0.0359(17) 0.120(3) -0.0246(19) 0.072(3) -0.0250(19)
C46 0.081(3) 0.0560(19) 0.0611(19) -0.049(2) 0.0418(18) -0.0339(15)
Cl1 0.0232(3) 0.0405(3) 0.0250(3) -0.0067(2) -0.0040(2) -0.0062(2)
Cl2 0.0294(3) 0.0360(3) 0.0458(3) -0.0226(3) 0.0024(2) -0.0119(2)
Ge1 0.01056(14) 0.02962(16) 0.02612(14) -0.00911(11) 0.00293(9) -0.00961(10)
N1 0.0152(8) 0.0185(8) 0.0187(8) -0.0083(7) 0.0022(6) -0.0030(6)
N2 0.0144(8) 0.0182(8) 0.0177(8) -0.0066(7) 0.0023(6) -0.0039(6)
N3 0.0097(8) 0.0168(8) 0.0182(7) -0.0064(7) 0.0032(6) -0.0048(6)
P1 0.0118(2) 0.0185(3) 0.0182(2) -0.0070(2) 0.00335(18) -0.00549(18)
Si1 0.0092(2) 0.0163(3) 0.0166(2) -0.0061(2) 0.00157(18) -0.00381(19)

loop_
_atom_type_symbol
_atom_type_description
_atom_type_scat_dispersion_real
_atom_type_scat_dispersion_imag
_atom_type_scat_source
C C 0.0181 0.0091 'International Tables Vol C Tables 4.2.6.8 and 6.1.1.4'
H H 0.0000 0.0000 'International Tables Vol C Tables 4.2.6.8 and 6.1.1.4'
Cl Cl 0.3639 0.7018 'International Tables Vol C Tables 4.2.6.8 and 6.1.1.4'
N N 0.0311 0.0180 'International Tables Vol C Tables 4.2.6.8 and 6.1.1.4'
Si Si 0.2541 0.3302 'International Tables Vol C Tables 4.2.6.8 and 6.1.1.4'
P P 0.2955 0.4335 'International Tables Vol C Tables 4.2.6.8 and 6.1.1.4'
Ge Ge -1.0885 0.8855 'International Tables Vol C Tables 4.2.6.8 and 6.1.1.4'

loop_
_geom_angle_atom_site_label_1
_geom_angle_atom_site_label_2
_geom_angle_atom_site_label_3
_geom_angle
N1 C1 C3 108.20(16)
N1 C1 C2 107.37(16)
C3 C1 C2 109.46(18)
N1 C1 C4 113.46(17)
C3 C1 C4 110.51(19)
C2 C1 C4 107.74(17)
C1 C2 H2A 109.5
C1 C2 H2B 109.5
H2A C2 H2B 109.5
C1 C2 H2C 109.5
H2A C2 H2C 109.5
H2B C2 H2C 109.5
C1 C3 H3A 109.5
C1 C3 H3B 109.5
H3A C3 H3B 109.5
C1 C3 H3C 109.5
H3A C3 H3C 109.5
H3B C3 H3C 109.5
C1 C4 H4A 109.5
C1 C4 H4B 109.5
H4A C4 H4B 109.5
C1 C4 H4C 109.5
H4A C4 H4C 109.5
H4B C4 H4C 109.5
N1 C5 N2 106.28(17)
N1 C5 C6 128.63(18)
N2 C5 C6 125.09(18)
N1 C5 Si1 54.74(10)
N2 C5 Si1 52.53(10)
C6 C5 Si1 171.71(14)
C11 C6 C7 119.7(2)
C11 C6 C5 118.55(18)
C7 C6 C5 121.6(2)
C8 C7 C6 119.2(2)
C8 C7 H7 120.4
C6 C7 H7 120.4
C7 C8 C9 120.8(2)
C7 C8 H8 119.6
C9 C8 H8 119.6
C10 C9 C8 119.8(2)
C10 C9 H9 120.1
C8 C9 H9 120.1
C9 C10 C11 120.1(2)
C9 C10 H10 119.9
C11 C10 H10 119.9
C10 C11 C6 120.3(2)
C10 C11 H11 119.9
C6 C11 H11 119.9
N2 C12 C13 104.65(16)
N2 C12 C15 111.62(17)
C13 C12 C15 109.40(17)
N2 C12 C14 110.98(16)
C13 C12 C14 108.70(17)
C15 C12 C14 111.24(18)
C12 C13 H13A 109.5
C12 C13 H13B 109.5
H13A C13 H13B 109.5
C12 C13 H13C 109.5
H13A C13 H13C 109.5
H13B C13 H13C 109.5
C12 C14 H14A 109.5
C12 C14 H14B 109.5
H14A C14 H14B 109.5
C12 C14 H14C 109.5
H14A C14 H14C 109.5
H14B C14 H14C 109.5
C12 C15 H15A 109.5
C12 C15 H15B 109.5
H15A C15 H15B 109.5
C12 C15 H15C 109.5
H15A C15 H15C 109.5
H15B C15 H15C 109.5
C17 C16 C24 120.40(17)
C17 C16 N3 119.56(16)
C24 C16 N3 120.01(17)
C21 C17 C16 118.74(18)
C21 C17 C18 116.67(18)
C16 C17 C18 124.52(16)
C17 C18 C19 113.82(17)
C17 C18 C20 109.59(18)
C19 C18 C20 108.79(17)
C17 C18 H18 108.2
C19 C18 H18 108.2
C20 C18 H18 108.2
C18 C19 H19A 109.5
C18 C19 H19B 109.5
H19A C19 H19B 109.5
C18 C19 H19C 109.5
H19A C19 H19C 109.5
H19B C19 H19C 109.5
C18 C20 H20A 109.5
C18 C20 H20B 109.5
H20A C20 H20B 109.5
C18 C20 H20C 109.5
H20A C20 H20C 109.5
H20B C20 H20C 109.5
C22 C21 C17 121.5(2)
C22 C21 H21 119.3
C17 C21 H21 119.3
C21 C22 C23 119.48(18)
C21 C22 H22 120.3
C23 C22 H22 120.3
C22 C23 C24 121.87(19)
C22 C23 H23 119.1
C24 C23 H23 119.1
C23 C24 C16 117.98(18)
C23 C24 C25 116.54(17)
C16 C24 C25 125.47(17)
C24 C25 C27 111.58(17)
C24 C25 C26 112.02(17)
C27 C25 C26 107.77(17)
C24 C25 H25 108.5
C27 C25 H25 108.5
C26 C25 H25 108.5
C25 C26 H26A 109.5
C25 C26 H26B 109.5
H26A C26 H26B 109.5
C25 C26 H26C 109.5
H26A C26 H26C 109.5
H26B C26 H26C 109.5
C25 C27 H27A 109.5
C25 C27 H27B 109.5
H27A C27 H27B 109.5
C25 C27 H27C 109.5
H27A C27 H27C 109.5
H27B C27 H27C 109.5
C29 C28 C33 117.6(2)
C29 C28 P1 117.67(16)
C33 C28 P1 124.11(17)
C30 C29 C28 121.1(2)
C30 C29 H29 119.5
C28 C29 H29 119.5
C29 C30 C31 120.3(2)
C29 C30 H30 119.8
C31 C30 H30 119.8
C32 C31 C30 119.7(2)
C32 C31 H31 120.1
C30 C31 H31 120.1
C31 C32 C33 120.1(2)
C31 C32 H32 119.9
C33 C32 H32 119.9
C32 C33 C28 121.1(2)
C32 C33 H33 119.5
C28 C33 H33 119.5
C39 C34 C35 118.65(18)
C39 C34 P1 116.75(14)
C35 C34 P1 124.36(15)
C36 C35 C34 120.19(19)
C36 C35 H35 119.9
C34 C35 H35 119.9
C35 C36 C37 120.28(19)
C35 C36 H36 119.9
C37 C36 H36 119.9
C38 C37 C36 119.85(19)
C38 C37 H37 120.1
C36 C37 H37 120.1
C37 C38 C39 120.10(19)
C37 C38 H38 120.0
C39 C38 H38 120.0
C38 C39 C34 120.93(18)
C38 C39 H39 119.5
C34 C39 H39 119.5
C41 C40 H40A 109.5
C41 C40 H40B 109.5
H40A C40 H40B 109.5
C41 C40 H40C 109.5
H40A C40 H40C 109.5
H40B C40 H40C 109.5
C42 C41 C46 119.0(3)
C42 C41 C40 121.2(3)
C46 C41 C40 119.8(3)
C41 C42 C43 121.2(3)
C41 C42 H42 119.4
C43 C42 H42 119.4
C44 C43 C42 121.1(3)
C44 C43 H43 119.5
C42 C43 H43 119.5
C43 C44 C45 118.4(3)
C43 C44 H44 120.8
C45 C44 H44 120.8
C44 C45 C46 121.3(3)
C44 C45 H45 119.4
C46 C45 H45 119.4
C41 C46 C45 119.0(3)
C41 C46 H46 120.5
C45 C46 H46 120.5
Cl1 Ge1 Cl2 98.18(2)
Cl1 Ge1 Si1 92.174(19)
Cl2 Ge1 Si1 91.686(19)
C5 N1 C1 130.07(17)
C5 N1 Si1 89.18(12)
C1 N1 Si1 137.04(14)
C5 N2 C12 130.62(17)
C5 N2 Si1 91.00(12)
C12 N2 Si1 136.26(13)
C16 N3 P1 123.59(12)
C16 N3 Si1 132.96(13)
P1 N3 Si1 102.07(8)
N3 P1 C34 107.17(8)
N3 P1 C28 110.20(8)
C34 P1 C28 102.52(9)
N3 P1 Si1 39.21(5)
C34 P1 Si1 128.09(7)
C28 P1 Si1 123.84(7)
N3 Si1 N2 114.74(8)
N3 Si1 N1 119.78(7)
N2 Si1 N1 72.01(7)
N3 Si1 C5 129.20(7)
N2 Si1 C5 36.48(7)
N1 Si1 C5 36.07(7)
N3 Si1 Ge1 116.23(6)
N2 Si1 Ge1 118.87(5)
N1 Si1 Ge1 107.74(5)
C5 Si1 Ge1 114.41(5)
N3 Si1 P1 38.73(5)
N2 Si1 P1 151.75(5)
N1 Si1 P1 109.72(5)
C5 Si1 P1 141.96(5)
Ge1 Si1 P1 88.079(19)

loop_
_geom_bond_atom_site_label_1
_geom_bond_atom_site_label_2
_geom_bond_distance
C1 N1 1.494(2)
C1 C3 1.525(3)
C1 C2 1.525(3)
C1 C4 1.531(3)
C2 H2A 0.98
C2 H2B 0.98
C2 H2C 0.98
C3 H3A 0.98
C3 H3B 0.98
C3 H3C 0.98
C4 H4A 0.98
C4 H4B 0.98
C4 H4C 0.98
C5 N1 1.339(3)
C5 N2 1.352(3)
C5 C6 1.483(3)
C5 Si1 2.274(2)
C6 C11 1.388(3)
C6 C7 1.393(3)
C7 C8 1.383(4)
C7 H7 0.95
C8 C9 1.384(4)
C8 H8 0.95
C9 C10 1.376(4)
C9 H9 0.95
C10 C11 1.383(3)
C10 H10 0.95
C11 H11 0.95
C12 N2 1.498(2)
C12 C13 1.519(3)
C12 C15 1.528(3)
C12 C14 1.530(3)
C13 H13A 0.98
C13 H13B 0.98
C13 H13C 0.98
C14 H14A 0.98
C14 H14B 0.98
C14 H14C 0.98
C15 H15A 0.98
C15 H15B 0.98
C15 H15C 0.98
C16 C17 1.407(3)
C16 C24 1.417(3)
C16 N3 1.466(2)
C17 C21 1.398(3)
C17 C18 1.520(3)
C18 C19 1.529(3)
C18 C20 1.531(3)
C18 H18 1.0
C19 H19A 0.98
C19 H19B 0.98
C19 H19C 0.98
C20 H20A 0.98
C20 H20B 0.98
C20 H20C 0.98
C21 C22 1.378(3)
C21 H21 0.95
C22 C23 1.378(3)
C22 H22 0.95
C23 C24 1.401(3)
C23 H23 0.95
C24 C25 1.521(3)
C25 C27 1.530(3)
C25 C26 1.539(3)
C25 H25 1.0
C26 H26A 0.98
C26 H26B 0.98
C26 H26C 0.98
C27 H27A 0.98
C27 H27B 0.98
C27 H27C 0.98
C28 C29 1.398(3)
C28 C33 1.400(3)
C28 P1 1.838(2)
C29 C30 1.381(3)
C29 H29 0.95
C30 C31 1.383(4)
C30 H30 0.95
C31 C32 1.378(4)
C31 H31 0.95
C32 C33 1.387(4)
C32 H32 0.95
C33 H33 0.95
C34 C39 1.392(3)
C34 C35 1.403(3)
C34 P1 1.8233(19)
C35 C36 1.387(3)
C35 H35 0.95
C36 C37 1.391(3)
C36 H36 0.95
C37 C38 1.382(3)
C37 H37 0.95
C38 C39 1.385(3)
C38 H38 0.95
C39 H39 0.95
C40 C41 1.497(5)
C40 H40A 0.98
C40 H40B 0.98
C40 H40C 0.98
C41 C42 1.367(4)
C41 C46 1.371(4)
C42 C43 1.370(5)
C42 H42 0.95
C43 C44 1.338(6)
C43 H43 0.95
C44 C45 1.384(6)
C44 H44 0.95
C45 C46 1.385(6)
C45 H45 0.95
C46 H46 0.95
Cl1 Ge1 2.2997(6)
Cl2 Ge1 2.3162(6)
Ge1 Si1 2.4863(5)
N1 Si1 1.8572(17)
N2 Si1 1.8051(17)
N3 P1 1.7329(16)
N3 Si1 1.7509(15)
P1 Si1 2.7088(7)
